data_2017436
loop_
_publ_author_name
'Titi, Hatem M.'
'Goldberg, Israel'

_publ_section_title
;
 Hydrogen bonding and \p--\p interactions in
 1-benzofuran-2,3-dicarboxylic acid and its 1:1 cocrystals with
 pyridine, phenazine and 1,4-phenylenediamine
;
_journal_coeditor_code GD3317
_journal_issue 12
_journal_name_full 'Acta Crystallographica Section C'
_journal_page_first o639
_journal_page_last o644
_journal_paper_doi 10.1107/S0108270109047519
_journal_volume 65
_journal_year 2009
_chemical_formula_iupac 'C5 H6 N + , C10 H5 O5 -'
_chemical_formula_moiety 'C5 H6 N + , C10 H5 O5 -'
_chemical_formula_sum 'C15 H11 N O5'
_chemical_formula_weight 285.25
_chemical_name_systematic
;
Pyridinium 2-carboxylato-1-benzofuran-3-carboxylic acid
;
_space_group_IT_number 14
_symmetry_cell_setting monoclinic
_symmetry_space_group_name_Hall '-P 2yn'
_symmetry_space_group_name_H-M 'P 1 21/n 1'
_atom_sites_solution_hydrogens geom
_atom_sites_solution_primary direct
_atom_sites_solution_secondary difmap
_audit_creation_method SHELXL97
_cell_angle_alpha 90.00
_cell_angle_beta 93.5522(11)
_cell_angle_gamma 90.00
_cell_formula_units_Z 4
_cell_length_a 3.75760(10)
_cell_length_b 18.3933(6)
_cell_length_c 17.9788(7)
_cell_measurement_reflns_used 2696
_cell_measurement_temperature 110(2)
_cell_measurement_theta_max 27.88
_cell_measurement_theta_min 2.49
_cell_volume 1240.21(7)
_computing_cell_refinement 'DENZO (Otwinowski & Minor, 1997)'
_computing_data_collection 'COLLECT (Nonius, 1999)'
_computing_data_reduction 'DENZO (Otwinowski & Minor, 1997)'
_computing_molecular_graphics
;
ORTEPIII (Burnett & Johnson, 1996) and Mercury (Macrae <i>et al.</i>,
2006)
;
_computing_publication_material 'SHELXL97 (Sheldrick, 2008)'
_computing_structure_refinement 'SHELXL97 (Sheldrick, 2008)'
_computing_structure_solution 'SIR97 (Altomare <i>et al.</i>,  1994)'
_diffrn_ambient_temperature 110(2)
_diffrn_detector_area_resol_mean 12.8
_diffrn_measured_fraction_theta_full 0.986
_diffrn_measured_fraction_theta_max 0.986
_diffrn_measurement_device_type 'Nonius KappaCCD area-detector'
_diffrn_measurement_method '1 deg. \f and \w scans'
_diffrn_radiation_monochromator graphite
_diffrn_radiation_source 'fine-focus sealed tube'
_diffrn_radiation_type MoK\a
_diffrn_radiation_wavelength 0.71073
_diffrn_reflns_av_R_equivalents 0.0670
_diffrn_reflns_av_sigmaI/netI 0.0788
_diffrn_reflns_limit_h_max 4
_diffrn_reflns_limit_h_min 0
_diffrn_reflns_limit_k_max 24
_diffrn_reflns_limit_k_min 0
_diffrn_reflns_limit_l_max 23
_diffrn_reflns_limit_l_min -23
_diffrn_reflns_number 10181
_diffrn_reflns_theta_full 27.88
_diffrn_reflns_theta_max 27.88
_diffrn_reflns_theta_min 2.49
_diffrn_standards_number 0
_exptl_absorpt_coefficient_mu 0.117
_exptl_absorpt_correction_type none
_exptl_crystal_colour colourless
_exptl_crystal_density_diffrn 1.528
_exptl_crystal_density_method 'not measured'
_exptl_crystal_description needle
_exptl_crystal_F_000 592
_exptl_crystal_size_max 0.50
_exptl_crystal_size_mid 0.10
_exptl_crystal_size_min 0.10
_refine_diff_density_max 0.347
_refine_diff_density_min -0.330
_refine_ls_extinction_method none
_refine_ls_goodness_of_fit_ref 0.974
_refine_ls_hydrogen_treatment mixed
_refine_ls_matrix_type full
_refine_ls_number_parameters 196
_refine_ls_number_reflns 2897
_refine_ls_number_restraints 0
_refine_ls_restrained_S_all 0.974
_refine_ls_R_factor_all 0.1111
_refine_ls_R_factor_gt 0.0516
_refine_ls_shift/su_max 0.000
_refine_ls_shift/su_mean 0.000
_refine_ls_structure_factor_coef Fsqd
_refine_ls_weighting_details 'calc w = 1/[\s^2^(Fo^2^)+(0.0730P)^2^] where P=(Fo^2^+2Fc^2^)/3'
_refine_ls_weighting_scheme calc
_refine_ls_wR_factor_gt 0.1118
_refine_ls_wR_factor_ref 0.1387
_reflns_number_gt 1675
_reflns_number_total 2897
_reflns_threshold_expression I>2\s(I)
_cod_data_source_file gd3317.cif
_cod_data_source_block II
_cod_original_sg_symbol_H-M 'P 21/n'
_cod_database_code 2017436
_cod_database_fobs_code 2017436

loop_
_symmetry_equiv_pos_as_xyz
'x, y, z'
'-x+1/2, y+1/2, -z+1/2'
'-x, -y, -z'
'x-1/2, -y-1/2, z-1/2'

loop_
_atom_site_type_symbol
_atom_site_label
_atom_site_fract_x
_atom_site_fract_y
_atom_site_fract_z
_atom_site_U_iso_or_equiv
_atom_site_adp_type
_atom_site_calc_flag
_atom_site_refinement_flags
_atom_site_occupancy
_atom_site_disorder_assembly
_atom_site_disorder_group
O O1 0.3813(3) -0.03491(8) 0.71947(8) 0.0210(4) Uani d . 1 . .
C C2 0.3553(5) 0.03917(11) 0.72630(11) 0.0189(5) Uani d . 1 . .
C C3 0.2207(5) 0.05777(11) 0.79301(11) 0.0197(5) Uani d . 1 . .
C C4 0.1552(5) -0.00923(12) 0.83098(11) 0.0200(5) Uani d . 1 . .
C C5 0.0238(5) -0.02886(13) 0.89954(12) 0.0240(5) Uani d . 1 . .
H H5 -0.0491 0.0070 0.9334 0.029 Uiso calc R 1 . .
C C6 0.0036(5) -0.10205(12) 0.91624(12) 0.0257(5) Uani d . 1 . .
H H6 -0.0819 -0.1164 0.9627 0.031 Uiso calc R 1 . .
C C7 0.1060(5) -0.15561(13) 0.86651(12) 0.0254(5) Uani d . 1 . .
H H7 0.0853 -0.2054 0.8796 0.030 Uiso calc R 1 . .
C C8 0.2367(5) -0.13754(12) 0.79863(12) 0.0231(5) Uani d . 1 . .
H H8 0.3071 -0.1734 0.7645 0.028 Uiso calc R 1 . .
C C9 0.2583(5) -0.06430(11) 0.78375(11) 0.0199(5) Uani d . 1 . .
C C10 0.4765(5) 0.08092(12) 0.66180(12) 0.0217(5) Uani d . 1 . .
O O11 0.5909(4) 0.04490(8) 0.60852(8) 0.0270(4) Uani d . 1 . .
O O12 0.4586(4) 0.14932(8) 0.66389(8) 0.0275(4) Uani d . 1 . .
C C13 0.1479(5) 0.13089(13) 0.82411(12) 0.0240(5) Uani d . 1 . .
O O14 0.2145(4) 0.18934(8) 0.78447(9) 0.0281(4) Uani d . 1 . .
H H14 0.306(6) 0.1739(13) 0.7370(14) 0.034 Uiso d . 1 . .
O O15 0.0275(4) 0.13638(9) 0.88545(9) 0.0312(4) Uani d . 1 . .
N N16 0.8733(4) 0.12783(10) 0.50874(10) 0.0212(4) Uani d . 1 . .
H H16 0.759(5) 0.0932(12) 0.5495(12) 0.025 Uiso d . 1 . .
C C17 0.9583(5) 0.09473(12) 0.44592(12) 0.0225(5) Uani d . 1 . .
H H17 0.9110 0.0444 0.4390 0.027 Uiso calc R 1 . .
C C18 1.1151(5) 0.13408(12) 0.39114(12) 0.0236(5) Uani d . 1 . .
H H18 1.1818 0.1109 0.3469 0.028 Uiso calc R 1 . .
C C19 1.1735(5) 0.20767(12) 0.40165(12) 0.0247(5) Uani d . 1 . .
H H19 1.2777 0.2356 0.3642 0.030 Uiso calc R 1 . .
C C20 1.0797(5) 0.24058(12) 0.46692(12) 0.0240(5) Uani d . 1 . .
H H20 1.1166 0.2912 0.4745 0.029 Uiso calc R 1 . .
C C21 0.9324(5) 0.19892(12) 0.52042(12) 0.0240(5) Uani d . 1 . .
H H21 0.8722 0.2206 0.5659 0.029 Uiso calc R 1 . .

loop_
_atom_site_aniso_label
_atom_site_aniso_U_11
_atom_site_aniso_U_22
_atom_site_aniso_U_33
_atom_site_aniso_U_12
_atom_site_aniso_U_13
_atom_site_aniso_U_23
O1 0.0235(8) 0.0195(9) 0.0206(8) -0.0002(6) 0.0052(6) 0.0013(6)
C2 0.0154(10) 0.0185(12) 0.0229(12) 0.0000(8) 0.0011(8) -0.0006(9)
C3 0.0145(10) 0.0231(12) 0.0215(11) 0.0003(8) 0.0011(8) -0.0015(9)
C4 0.0162(10) 0.0210(12) 0.0227(12) 0.0005(8) -0.0004(8) -0.0005(9)
C5 0.0212(11) 0.0292(14) 0.0217(12) -0.0004(9) 0.0033(8) -0.0026(10)
C6 0.0206(11) 0.0328(14) 0.0242(12) -0.0010(9) 0.0042(8) 0.0060(10)
C7 0.0209(11) 0.0257(13) 0.0296(13) -0.0010(8) 0.0015(9) 0.0046(10)
C8 0.0200(11) 0.0245(13) 0.0245(12) 0.0010(8) 0.0007(8) 0.0001(9)
C9 0.0163(10) 0.0237(13) 0.0196(11) -0.0015(8) 0.0015(8) 0.0031(9)
C10 0.0157(10) 0.0234(13) 0.0260(12) -0.0001(8) 0.0011(8) 0.0007(10)
O11 0.0305(8) 0.0268(9) 0.0248(9) -0.0011(6) 0.0103(6) 0.0007(7)
O12 0.0333(9) 0.0211(10) 0.0285(9) -0.0012(6) 0.0059(6) 0.0017(7)
C13 0.0178(10) 0.0265(14) 0.0278(13) 0.0007(8) 0.0015(9) -0.0008(10)
O14 0.0367(9) 0.0204(9) 0.0276(9) 0.0013(6) 0.0062(7) -0.0008(7)
O15 0.0363(9) 0.0298(10) 0.0286(10) 0.0051(7) 0.0103(7) -0.0043(7)
N16 0.0187(9) 0.0232(11) 0.0217(10) 0.0005(7) 0.0026(7) 0.0028(8)
C17 0.0210(10) 0.0200(12) 0.0263(12) -0.0003(8) 0.0016(8) -0.0010(9)
C18 0.0188(10) 0.0304(13) 0.0217(12) 0.0000(8) 0.0021(8) -0.0019(9)
C19 0.0175(10) 0.0307(13) 0.0259(12) -0.0015(9) 0.0014(8) 0.0060(10)
C20 0.0205(11) 0.0186(12) 0.0328(13) -0.0006(8) 0.0020(8) 0.0003(10)
C21 0.0204(10) 0.0275(14) 0.0243(12) 0.0020(8) 0.0019(8) -0.0023(10)

loop_
_atom_type_symbol
_atom_type_description
_atom_type_scat_dispersion_real
_atom_type_scat_dispersion_imag
_atom_type_scat_source
C C 0.0033 0.0016 'International Tables Vol C Tables 4.2.6.8 and 6.1.1.4'
H H 0.0000 0.0000 'International Tables Vol C Tables 4.2.6.8 and 6.1.1.4'
N N 0.0061 0.0033 'International Tables Vol C Tables 4.2.6.8 and 6.1.1.4'
O O 0.0106 0.0060 'International Tables Vol C Tables 4.2.6.8 and 6.1.1.4'

loop_
_geom_angle_atom_site_label_1
_geom_angle_atom_site_label_2
_geom_angle_atom_site_label_3
_geom_angle_site_symmetry_1
_geom_angle_site_symmetry_3
_geom_angle
_geom_angle_publ_flag
C2 O1 C9 . . 106.52(15) ?
O1 C2 C3 . . 110.95(17) ?
O1 C2 C10 . . 114.61(17) ?
C3 C2 C10 . . 134.4(2) ?
C2 C3 C4 . . 106.52(18) ?
C2 C3 C13 . . 129.7(2) ?
C4 C3 C13 . . 123.74(19) ?
C9 C4 C5 . . 118.4(2) ?
C9 C4 C3 . . 105.78(18) ?
C5 C4 C3 . . 135.9(2) ?
C6 C5 C4 . . 117.9(2) ?
C6 C5 H5 . . 121.0 ?
C4 C5 H5 . . 121.0 ?
C5 C6 C7 . . 121.7(2) ?
C5 C6 H6 . . 119.1 ?
C7 C6 H6 . . 119.1 ?
C8 C7 C6 . . 121.4(2) ?
C8 C7 H7 . . 119.3 ?
C6 C7 H7 . . 119.3 ?
C9 C8 C7 . . 115.8(2) ?
C9 C8 H8 . . 122.1 ?
C7 C8 H8 . . 122.1 ?
C8 C9 O1 . . 124.91(19) ?
C8 C9 C4 . . 124.9(2) ?
O1 C9 C4 . . 110.22(18) ?
O12 C10 O11 . . 124.60(19) ?
O12 C10 C2 . . 118.25(18) ?
O11 C10 C2 . . 117.2(2) ?
O15 C13 O14 . . 120.8(2) ?
O15 C13 C3 . . 120.0(2) ?
O14 C13 C3 . . 119.14(19) ?
C13 O14 H14 . . 108.8(14) ?
C17 N16 C21 . . 121.98(19) ?
C17 N16 H16 . . 115.4(12) ?
C21 N16 H16 . . 122.6(12) ?
N16 C17 C18 . . 119.8(2) ?
N16 C17 H17 . . 120.1 ?
C18 C17 H17 . . 120.1 ?
C17 C18 C19 . . 119.1(2) ?
C17 C18 H18 . . 120.5 ?
C19 C18 H18 . . 120.5 ?
C18 C19 C20 . . 119.8(2) ?
C18 C19 H19 . . 120.1 ?
C20 C19 H19 . . 120.1 ?
C21 C20 C19 . . 119.0(2) ?
C21 C20 H20 . . 120.5 ?
C19 C20 H20 . . 120.5 ?
N16 C21 C20 . . 120.3(2) ?
N16 C21 H21 . . 119.8 ?
C20 C21 H21 . . 119.8 ?

loop_
_geom_bond_atom_site_label_1
_geom_bond_atom_site_label_2
_geom_bond_site_symmetry_2
_geom_bond_distance
_geom_bond_publ_flag
O1 C2 . 1.372(2) ?
O1 C9 . 1.381(2) ?
C2 C3 . 1.373(3) ?
C2 C10 . 1.486(3) ?
C3 C4 . 1.437(3) ?
C3 C13 . 1.488(3) ?
C4 C9 . 1.392(3) ?
C4 C5 . 1.403(3) ?
C5 C6 . 1.382(3) ?
C5 H5 . 0.9500 ?
C6 C7 . 1.400(3) ?
C6 H6 . 0.9500 ?
C7 C8 . 1.384(3) ?
C7 H7 . 0.9500 ?
C8 C9 . 1.377(3) ?
C8 H8 . 0.9500 ?
C10 O12 . 1.260(3) ?
C10 O11 . 1.262(3) ?
C13 O15 . 1.222(3) ?
C13 O14 . 1.322(3) ?
O14 H14 . 0.98(2) ?
N16 C17 . 1.339(3) ?
N16 C21 . 1.341(3) ?
N16 H16 . 1.08(2) ?
C17 C18 . 1.383(3) ?
C17 H17 . 0.9500 ?
C18 C19 . 1.382(3) ?
C18 H18 . 0.9500 ?
C19 C20 . 1.385(3) ?
C19 H19 . 0.9500 ?
C20 C21 . 1.373(3) ?
C20 H20 . 0.9500 ?
C21 H21 . 0.9500 ?

loop_
_geom_hbond_atom_site_label_D
_geom_hbond_atom_site_label_H
_geom_hbond_atom_site_label_A
_geom_hbond_site_symmetry_A
_geom_hbond_distance_DH
_geom_hbond_distance_HA
_geom_hbond_distance_DA
_geom_hbond_angle_DHA
O14 H14 O12 . 0.98(2) 1.53(3) 2.516(2) 178(2)
N16 H16 O11 . 1.08(2) 1.55(2) 2.628(2) 179(2)
C17 H17 O11 3_656 0.95 2.60 3.400(3) 142
C18 H18 O1 3_756 0.95 2.51 3.366(3) 150
C19 H19 O14 4_765 0.95 2.64 3.562(3) 165

loop_
_cod_related_entry_id
_cod_related_entry_database
_cod_related_entry_code
1 ChemSpider 30654201
